data_9000410
loop_
_publ_author_name
'Smyth, J. R.'

_publ_section_title
;
 The high temperature crystal chemistry of clinohypersthene
 T = 20 C
;
_journal_name_full 'American Mineralogist'
_journal_page_first 1069
_journal_page_last 1082
_journal_volume 59
_journal_year 1974
_chemical_formula_sum 'Ca0.032 Fe1.337 Mg0.631 O6 Si2'
_chemical_name_mineral Clinohypersthene
_space_group_IT_number 14
_symmetry_space_group_name_Hall '-P 2ybc'
_symmetry_space_group_name_H-M 'P 1 21/c 1'
_cell_angle_alpha 90
_cell_angle_beta 108.61
_cell_angle_gamma 90
_cell_length_a 9.691
_cell_length_b 8.993
_cell_length_c 5.231
_cell_formula_units_Z 4
_cell_volume 432.051
_database_code_amcsd 0000420
_diffrn_ambient_temperature 293.15
_exptl_crystal_density_diffrn 3.743
_cod_original_formula_sum 'Fe1.337 Mg.631 Ca.032 Si2 O6'
_cod_database_code 9000410

loop_
_space_group_symop_operation_xyz
x,y,z
x,1/2-y,1/2+z
-x,1/2+y,1/2-z
-x,-y,-z

loop_
_atom_site_aniso_label
_atom_site_aniso_U_11
_atom_site_aniso_U_22
_atom_site_aniso_U_33
_atom_site_aniso_U_12
_atom_site_aniso_U_13
_atom_site_aniso_U_23
Fe1 0.00261 0.00334 0.00366 0.00059 0.00168 0.00072
Mg1 0.00261 0.00334 0.00366 0.00059 0.00168 0.00072
Fe2 0.00632 0.00747 0.00601 0.00096 0.00090 0.00020
Mg2 0.00632 0.00747 0.00601 0.00096 0.00090 0.00020
Ca2 0.00632 0.00747 0.00601 0.00096 0.00090 0.00020
SiA 0.00166 0.00395 0.00411 0.00008 0.00106 -0.00018
SiB 0.00157 0.00122 0.00398 0.00054 0.00037 -0.00151
O1A 0.00182 0.00662 0.00615 -0.00138 0.00051 0.00054
O2A 0.00444 0.00557 0.00889 -0.00339 0.00355 -0.00032
O3A 0.00511 0.00902 0.00548 -0.00167 0.00286 0.00160
O1B 0.00489 0.00473 0.00788 -0.00050 0.00090 0.00133
O2B 0.01020 0.00689 0.00632 -0.00054 0.00411 -0.00124
O3B 0.01211 0.00659 0.00622 0.00858 0.00683 0.00407

loop_
_atom_site_label
_atom_site_fract_x
_atom_site_fract_y
_atom_site_fract_z
_atom_site_occupancy
_atom_site_U_iso_or_equiv
Fe1 0.25060 0.65390 0.22630 0.50300 0.00431
Mg1 0.25060 0.65390 0.22630 0.49700 0.00431
Fe2 0.25690 0.01540 0.22300 0.83400 0.00684
Mg2 0.25690 0.01540 0.22300 0.13400 0.00684
Ca2 0.25690 0.01540 0.22300 0.03200 0.00684
SiA 0.04390 0.33960 0.28940 1.00000 0.00317
SiB 0.55240 0.83550 0.23770 1.00000 0.00291
O1A 0.86790 0.33780 0.18120 1.00000 0.00494
O2A 0.12350 0.49760 0.33540 1.00000 0.00583
O3A 0.10390 0.27030 0.59290 1.00000 0.00621
O1B 0.37620 0.83630 0.13320 1.00000 0.00608
O2B 0.63130 0.98380 0.38220 1.00000 0.00747
O3B 0.60540 0.70070 0.47240 1.00000 0.00494

loop_
_cod_related_entry_id
_cod_related_entry_database
_cod_related_entry_code
1 AMCSD 0000420
